data_2013543
loop_
_publ_author_name
'Natalya Fridman'
'Moshe Kapon'
'Menahem Kaftory'

_publ_section_title
;
 2-Chloro-4,6-dimethoxy-1,3,5-triazine
;
_journal_issue 12
_journal_name_full 'Acta Crystallographica Section C'
_journal_page_first o685
_journal_page_last o686
_journal_paper_doi 10.1107/S0108270103024569
_journal_volume 59
_journal_year 2003
_chemical_formula_iupac 'C5 H6 Cl N3 O2'
_chemical_formula_moiety 'C5 H6 Cl N3 O2'
_chemical_formula_sum 'C5 H6 Cl N3 O2'
_chemical_formula_weight 175.58
_chemical_name_systematic
;
2-Chloro-4,6-dimethoxy-1,3,5-triazine
;
_space_group_IT_number 57
_symmetry_cell_setting orthorhombic
_symmetry_space_group_name_Hall '-P 2c 2b'
_symmetry_space_group_name_H-M 'P b c m'
_atom_sites_solution_hydrogens geom
_atom_sites_solution_primary direct
_atom_sites_solution_secondary difmap
_audit_creation_method SHELXL-97
_cell_angle_alpha 90.00
_cell_angle_beta 90.00
_cell_angle_gamma 90.00
_cell_formula_units_Z 4
_cell_length_a 7.7430(10)
_cell_length_b 14.940(3)
_cell_length_c 6.5230(10)
_cell_measurement_reflns_used 1249
_cell_measurement_temperature 293(2)
_cell_measurement_theta_max 25.01
_cell_measurement_theta_min 2.63
_cell_volume 754.6(2)
_computing_cell_refinement 'Denzo--SMN (Otwinowski & Minor 1997)'
_computing_data_collection 'Collect (Nonius, 2000)'
_computing_data_reduction 'Denzo--SMN (Otwinowski & Minor 1997)'
_computing_molecular_graphics 'Ortep-3 for Windows (Farrugia, 1997)'
_computing_structure_refinement 'SHELXL97 (Sheldrick, 1997)'
_computing_structure_solution 'SHELXS97 (Sheldrick, 1997)'
_diffrn_ambient_temperature 293(2)
_diffrn_detector_area_resol_mean 95
_diffrn_measured_fraction_theta_full 0.996
_diffrn_measured_fraction_theta_max 0.996
_diffrn_measurement_device_type 'Nonius KappaCCD'
_diffrn_measurement_method '\f scans'
_diffrn_radiation_monochromator graphite
_diffrn_radiation_source 'fine-focus sealed tube'
_diffrn_radiation_type MoK\a
_diffrn_radiation_wavelength 0.71073
_diffrn_reflns_av_R_equivalents 0.0295
_diffrn_reflns_av_sigmaI/netI 0.0518
_diffrn_reflns_limit_h_max 9
_diffrn_reflns_limit_h_min -9
_diffrn_reflns_limit_k_max 17
_diffrn_reflns_limit_k_min -17
_diffrn_reflns_limit_l_max 7
_diffrn_reflns_limit_l_min -7
_diffrn_reflns_number 1249
_diffrn_reflns_theta_full 25.01
_diffrn_reflns_theta_max 25.01
_diffrn_reflns_theta_min 2.63
_diffrn_standards_decay_% none
_diffrn_standards_number none
_exptl_absorpt_coefficient_mu 0.457
_exptl_absorpt_correction_type none
_exptl_absorpt_process_details none
_exptl_crystal_colour colorless
_exptl_crystal_density_diffrn 1.546
_exptl_crystal_density_method 'not measured'
_exptl_crystal_description plate
_exptl_crystal_F_000 360
_exptl_crystal_size_max 0.32
_exptl_crystal_size_mid 0.20
_exptl_crystal_size_min 0.12
_refine_diff_density_max 0.154
_refine_diff_density_min -0.142
_refine_ls_extinction_coef 0.016(4)
_refine_ls_extinction_expression Fc^*^=kFc[1+0.001xFc^2^\l^3^/sin(2\q)]^-1/4^
_refine_ls_extinction_method SHELXL97
_refine_ls_goodness_of_fit_ref 0.894
_refine_ls_hydrogen_treatment constr
_refine_ls_matrix_type full
_refine_ls_number_parameters 70
_refine_ls_number_reflns 726
_refine_ls_number_restraints 0
_refine_ls_restrained_S_all 0.894
_refine_ls_R_factor_all 0.0526
_refine_ls_R_factor_gt 0.0305
_refine_ls_shift/su_max 0.000
_refine_ls_shift/su_mean 0.000
_refine_ls_structure_factor_coef Fsqd
_refine_ls_weighting_details 'calc w=1/[\s^2^(Fo^2^)+(0.0431P)^2^] where P=(Fo^2^+2Fc^2^)/3'
_refine_ls_weighting_scheme calc
_refine_ls_wR_factor_gt 0.0712
_refine_ls_wR_factor_ref 0.0748
_reflns_number_gt 493
_reflns_number_total 726
_reflns_threshold_expression I>2\s(I)
_cod_data_source_file av1154.cif
_cod_data_source_block I
_cod_depositor_comments
;
The following automatic conversions were performed:

'_symmetry_cell_setting' tag value 'orthorhomic' was replaced with
'orthorhombic' value as specified in the replacement file
'/home/robertas/cod-tools/perl-scripts/inputs/replacement_values.lst'.

Automatic conversion script
Id: cif_fix_values 3143 2015-03-26 13:38:13Z robertas 
;
_cod_database_code 2013543
_cod_database_fobs_code 2013543

loop_
_symmetry_equiv_pos_as_xyz
'x, y, z'
'-x, -y, z+1/2'
'x, -y+1/2, -z'
'-x, y+1/2, -z+1/2'
'-x, -y, -z'
'x, y, -z-1/2'
'-x, y-1/2, z'
'x, -y-1/2, z-1/2'

loop_
_atom_site_label
_atom_site_fract_x
_atom_site_fract_y
_atom_site_fract_z
_atom_site_U_iso_or_equiv
_atom_site_adp_type
_atom_site_calc_flag
_atom_site_refinement_flags
_atom_site_occupancy
_atom_site_disorder_assembly
_atom_site_disorder_group
_atom_site_type_symbol
Cl 0.32694(9) 0.17414(5) 0.2500 0.0629(3) Uani d S 1 . . Cl
O1 -0.1782(2) 0.36094(12) 0.2500 0.0531(5) Uani d S 1 . . O
O2 -0.2652(2) 0.06174(12) 0.2500 0.0524(5) Uani d S 1 . . O
N1 0.0130(3) 0.11433(14) 0.2500 0.0436(6) Uani d S 1 . . N
N2 0.0514(3) 0.27225(15) 0.2500 0.0447(6) Uani d S 1 . . N
N3 -0.2325(3) 0.21017(14) 0.2500 0.0432(6) Uani d S 1 . . N
C1 0.1054(4) 0.1889(2) 0.2500 0.0432(7) Uani d S 1 . . C
C2 -0.1214(4) 0.27744(18) 0.2500 0.0411(7) Uani d S 1 . . C
C3 -0.1551(4) 0.13012(18) 0.2500 0.0409(6) Uani d S 1 . . C
C4 -0.3624(4) 0.3752(2) 0.2500 0.0587(9) Uani d S 1 . . C
H4A -0.4091 0.3580 0.3806 0.088 Uiso calc PR 0.50 . . H
H4B -0.4144 0.3396 0.1440 0.088 Uiso calc PR 0.50 . . H
H4C -0.3863 0.4373 0.2254 0.088 Uiso calc PR 0.50 . . H
C5 -0.1928(4) -0.02792(18) 0.2500 0.0643(8) Uani d S 1 . . C
H5A -0.1483 -0.0415 0.3838 0.096 Uiso calc PR 0.50 . . H
H5B -0.1012 -0.0313 0.1512 0.096 Uiso calc PR 0.50 . . H
H5C -0.2813 -0.0703 0.2150 0.096 Uiso calc PR 0.50 . . H

loop_
_atom_site_aniso_label
_atom_site_aniso_U_11
_atom_site_aniso_U_22
_atom_site_aniso_U_33
_atom_site_aniso_U_12
_atom_site_aniso_U_13
_atom_site_aniso_U_23
Cl 0.0359(4) 0.0743(6) 0.0784(5) -0.0003(4) 0.000 0.000
O1 0.0521(13) 0.0433(12) 0.0640(11) 0.0020(10) 0.000 0.000
O2 0.0404(11) 0.0442(12) 0.0726(12) -0.0039(9) 0.000 0.000
N1 0.0367(14) 0.0477(15) 0.0464(11) -0.0003(12) 0.000 0.000
N2 0.0424(16) 0.0457(16) 0.0459(13) -0.0022(11) 0.000 0.000
N3 0.0413(14) 0.0412(15) 0.0473(12) 0.0005(11) 0.000 0.000
C1 0.0395(16) 0.056(2) 0.0340(14) -0.0010(15) 0.000 0.000
C2 0.0484(19) 0.0398(18) 0.0351(14) 0.0017(14) 0.000 0.000
C3 0.0419(17) 0.0464(17) 0.0343(13) -0.0029(15) 0.000 0.000
C4 0.050(2) 0.060(2) 0.0664(18) 0.0109(16) 0.000 0.000
C5 0.058(2) 0.0400(19) 0.095(2) 0.0004(17) 0.000 0.000

loop_
_atom_type_symbol
_atom_type_description
_atom_type_scat_dispersion_real
_atom_type_scat_dispersion_imag
_atom_type_scat_source
Cl Cl 0.1484 0.1585 'International Tables Vol C Tables 4.2.6.8 and 6.1.1.4'
C C 0.0033 0.0016 'International Tables Vol C Tables 4.2.6.8 and 6.1.1.4'
H H 0.0000 0.0000 'International Tables Vol C Tables 4.2.6.8 and 6.1.1.4'
O O 0.0106 0.0060 'International Tables Vol C Tables 4.2.6.8 and 6.1.1.4'
N N 0.0061 0.0033 'International Tables Vol C Tables 4.2.6.8 and 6.1.1.4'

loop_
_geom_angle_atom_site_label_1
_geom_angle_atom_site_label_2
_geom_angle_atom_site_label_3
_geom_angle
C2 O1 C4 117.9(2)
C3 O2 C5 117.5(2)
C3 N1 C1 112.4(2)
C1 N2 C2 111.9(2)
C2 N3 C3 112.8(2)
N2 C1 N1 128.7(3)
N2 C1 Cl 115.9(2)
N1 C1 Cl 115.4(2)
N3 C2 O1 120.0(2)
N3 C2 N2 127.2(2)
O1 C2 N2 112.7(2)
N1 C3 O2 119.6(2)
N1 C3 N3 126.9(2)
O2 C3 N3 113.5(2)
O1 C4 H4A 109.5
O1 C4 H4B 109.5
H4A C4 H4B 109.5
O1 C4 H4C 109.5
H4A C4 H4C 109.5
H4B C4 H4C 109.5
O2 C5 H5A 109.5
O2 C5 H5B 109.5
H5A C5 H5B 109.5
O2 C5 H5C 109.5
H5A C5 H5C 109.5
H5B C5 H5C 109.5

loop_
_geom_bond_atom_site_label_1
_geom_bond_atom_site_label_2
_geom_bond_site_symmetry_2
_geom_bond_distance
_geom_bond_publ_flag
Cl C1 . 1.729(3) ?
O1 C2 . 1.323(3) ?
O1 C4 . 1.442(3) ?
O2 C3 . 1.331(3) ?
O2 C5 . 1.452(3) ?
N1 C3 . 1.323(3) ?
N1 C1 . 1.324(3) ?
N2 C1 . 1.314(3) ?
N2 C2 . 1.340(3) ?
N3 C2 . 1.323(3) ?
N3 C3 . 1.338(3) ?
C4 H4A . 0.9600 ?
C4 H4B . 0.9600 ?
C4 H4C . 0.9600 ?
C5 H5A . 0.9600 ?
C5 H5B . 0.9600 ?
C5 H5C . 0.9600 ?

loop_
_geom_torsion_atom_site_label_1
_geom_torsion_atom_site_label_2
_geom_torsion_atom_site_label_3
_geom_torsion_atom_site_label_4
_geom_torsion
C2 N2 C1 N1 0.0
C2 N2 C1 Cl 180.0
C3 N1 C1 N2 0.0
C3 N1 C1 Cl 180.0
C3 N3 C2 O1 180.0
C3 N3 C2 N2 0.0
C4 O1 C2 N3 0.0
C4 O1 C2 N2 180.0
C1 N2 C2 N3 0.0
C1 N2 C2 O1 180.0
C1 N1 C3 O2 180.0
C1 N1 C3 N3 0.0
C5 O2 C3 N1 0.0
C5 O2 C3 N3 180.0
C2 N3 C3 N1 0.0
C2 N3 C3 O2 180.0
